data_7001579
loop_
_publ_author_name
'Shtemenko, Alexander V.'
'Collery, Philippe'
'Shtemenko, Natalia I.'
'Domasevitch, Konstantin V.'
'Zabitskaya, Elena D.'
'Golichenko, Alexander A.'

_publ_section_title
;
 Synthesis, characterization, in vivo antitumor properties of the
 cluster rhenium compound with GABA ligands and its synergism with
 cisplatin
;
_journal_issue 26
_journal_name_full 'Dalton Transactions'
_journal_page_first 5132
_journal_page_last 5136
_journal_paper_doi 10.1039/b821041a
_journal_year 2009
_chemical_formula_moiety 'C8 H20 Cl5 N2 O5 Re2, 2(H2 O), Cl'
_chemical_formula_sum 'C8 H24 Cl6 N2 O7 Re2'
_chemical_formula_weight 845.39
_chemical_name_common
;bis-(4-ammoniobutyrato-O,O')pentachloro-aquadirhenium(iii)
chloride, dihydrate
;
_chemical_name_systematic
;
bis-(4-ammoniobutyrato-O,O')pentachloro-aquadirhenium(III) chloride, dihydrate
;
_space_group_crystal_system orthorhombic
_space_group_IT_number 19
_space_group_name_Hall 'P 2ac 2ab'
_space_group_name_H-M_alt 'P 21 21 21'
_atom_sites_solution_hydrogens geom
_atom_sites_solution_primary direct
_atom_sites_solution_secondary difmap
_audit_creation_method SHELXL-97
_cell_angle_alpha 90.00
_cell_angle_beta 90.00
_cell_angle_gamma 90.00
_cell_formula_units_Z 4
_cell_length_a 9.2599(5)
_cell_length_b 12.7434(6)
_cell_length_c 19.1876(10)
_cell_measurement_reflns_used 13052
_cell_measurement_temperature 223(2)
_cell_measurement_theta_max 26.01
_cell_measurement_theta_min 4.54
_cell_volume 2264.2(2)
_computing_cell_refinement 'SAINT-NT (Bruker, 1999)'
_computing_data_collection 'SMART-NT (Bruker, 1998)'
_computing_data_reduction 'SAINT-NT (Bruker, 1999)'
_computing_molecular_graphics 'Diamond 2.1e (Brandenburg, 1999)'
_computing_publication_material 'WinGX 1.700.00 (Farrugia, 1999)'
_computing_structure_refinement 'SHELXL-97 (Sheldrick, 1997)'
_computing_structure_solution 'SHELXS-97 (Sheldrick, 1997)'
_diffrn_ambient_temperature 223(2)
_diffrn_measured_fraction_theta_full 0.991
_diffrn_measured_fraction_theta_max 0.991
_diffrn_measurement_device_type 'Siemens SMART CCD area-detector diffractometer'
_diffrn_measurement_method '\w scans'
_diffrn_radiation_monochromator graphite
_diffrn_radiation_source 'fine-focus sealed tube'
_diffrn_radiation_type MoK\a
_diffrn_radiation_wavelength 0.71073
_diffrn_reflns_av_R_equivalents 0.0225
_diffrn_reflns_av_sigmaI/netI 0.0268
_diffrn_reflns_limit_h_max 8
_diffrn_reflns_limit_h_min -11
_diffrn_reflns_limit_k_max 15
_diffrn_reflns_limit_k_min -15
_diffrn_reflns_limit_l_max 23
_diffrn_reflns_limit_l_min -23
_diffrn_reflns_number 13052
_diffrn_reflns_theta_full 26.01
_diffrn_reflns_theta_max 26.01
_diffrn_reflns_theta_min 4.54
_diffrn_standards_decay_% 0
_exptl_absorpt_coefficient_mu 11.420
_exptl_absorpt_correction_T_max 0.1041
_exptl_absorpt_correction_T_min 0.0934
_exptl_absorpt_correction_type empirical
_exptl_absorpt_process_details 'SADABS (Sheldrick, 1996)'
_exptl_crystal_colour dark-green
_exptl_crystal_density_diffrn 2.480
_exptl_crystal_density_method 'not measured'
_exptl_crystal_description prism
_exptl_crystal_F_000 1576
_exptl_crystal_size_max 0.22
_exptl_crystal_size_mid 0.22
_exptl_crystal_size_min 0.20
_refine_diff_density_max 1.435
_refine_diff_density_min -0.502
_refine_diff_density_rms 0.093
_refine_ls_abs_structure_details 'Flack H D (1983), Acta Cryst. A39, 876-881'
_refine_ls_abs_structure_Flack -0.010(5)
_refine_ls_extinction_method none
_refine_ls_goodness_of_fit_ref 0.991
_refine_ls_hydrogen_treatment constr
_refine_ls_matrix_type full
_refine_ls_number_parameters 226
_refine_ls_number_reflns 4424
_refine_ls_number_restraints 0
_refine_ls_restrained_S_all 0.991
_refine_ls_R_factor_all 0.0205
_refine_ls_R_factor_gt 0.0174
_refine_ls_shift/su_max 0.005
_refine_ls_shift/su_mean 0.001
_refine_ls_structure_factor_coef Fsqd
_refine_ls_weighting_details 'calc w=1/[\s^2^(Fo^2^)+(0.0173P)^2^+0.0000P] where P=(Fo^2^+2Fc^2^)/3'
_refine_ls_weighting_scheme calc
_refine_ls_wR_factor_gt 0.0345
_refine_ls_wR_factor_ref 0.0348
_reflns_number_gt 4094
_reflns_number_total 4424
_reflns_threshold_expression >2sigma(I)
_cod_data_source_file b821041a.txt
_cod_data_source_block c715
_cod_depositor_comments
;
 Updating space group information.

 Antanas Vaitkus,
 2018-06-08
;
_cod_database_code 7001579

loop_
_space_group_symop_id
_space_group_symop_operation_xyz
1 'x, y, z'
2 '-x+1/2, -y, z+1/2'
3 '-x, y+1/2, -z+1/2'
4 'x+1/2, -y+1/2, -z'

loop_
_atom_site_label
_atom_site_type_symbol
_atom_site_fract_x
_atom_site_fract_y
_atom_site_fract_z
_atom_site_U_iso_or_equiv
_atom_site_adp_type
_atom_site_occupancy
_atom_site_symmetry_multiplicity
_atom_site_calc_flag
_atom_site_refinement_flags
_atom_site_disorder_assembly
_atom_site_disorder_group
Re1 Re 0.410765(19) 0.281005(15) 0.832291(9) 0.02144(5) Uani 1 1 d . . .
Re2 Re 0.34948(2) 0.272135(15) 0.719312(9) 0.02060(5) Uani 1 1 d . . .
Cl1 Cl 0.20014(15) 0.33967(10) 0.88307(7) 0.0387(3) Uani 1 1 d . . .
Cl2 Cl 0.51835(16) 0.44502(10) 0.84046(6) 0.0359(3) Uani 1 1 d . . .
Cl3 Cl 0.42772(15) 0.43179(10) 0.67468(7) 0.0366(3) Uani 1 1 d . . .
Cl4 Cl 0.11311(13) 0.33092(10) 0.71604(7) 0.0346(3) Uani 1 1 d . . .
Cl5 Cl 0.50631(15) 0.24291(10) 0.96132(6) 0.0383(3) Uani 1 1 d . . .
Cl6 Cl 0.08356(14) 0.27816(12) 0.50026(6) 0.0411(3) Uani 1 1 d . . .
O1 O 0.2696(3) 0.1249(2) 0.73491(15) 0.0231(7) Uani 1 1 d . . .
O2 O 0.3327(4) 0.1325(2) 0.84571(15) 0.0237(7) Uani 1 1 d . . .
O3 O 0.5466(3) 0.2099(3) 0.69729(15) 0.0253(7) Uani 1 1 d . . .
O4 O 0.6082(3) 0.2178(3) 0.80861(15) 0.0262(7) Uani 1 1 d . . .
O5 O 0.3227(3) 0.2117(3) 0.60362(16) 0.0366(8) Uani 1 1 d . . .
H1 H 0.4005 0.2193 0.5801 0.055 Uiso 1 1 d . . .
H2 H 0.2529 0.2321 0.5774 0.055 Uiso 1 1 d . . .
N1 N 0.0114(5) 0.0149(4) 0.9822(2) 0.0420(12) Uani 1 1 d . . .
H1N H -0.0630 0.0558 0.9961 0.063 Uiso 1 1 d . . .
H2N H 0.0887 0.0323 1.0096 0.063 Uiso 1 1 d . . .
H3N H -0.0107 -0.0530 0.9899 0.063 Uiso 1 1 d . . .
N2 N 0.9847(5) 0.0622(4) 0.5661(2) 0.0409(12) Uani 1 1 d . . .
H4N H 0.9088 0.0300 0.5447 0.061 Uiso 1 1 d . . .
H5N H 1.0645 0.0225 0.5591 0.061 Uiso 1 1 d . . .
H6N H 0.9974 0.1245 0.5437 0.061 Uiso 1 1 d . . .
C1 C 0.2730(5) 0.0845(4) 0.7950(2) 0.0200(10) Uani 1 1 d . . .
C2 C 0.2039(6) -0.0196(4) 0.8073(3) 0.0301(12) Uani 1 1 d . . .
H2A H 0.2698 -0.0748 0.7914 0.036 Uiso 1 1 calc R . .
H2B H 0.1159 -0.0242 0.7791 0.036 Uiso 1 1 calc R . .
C3 C 0.1649(6) -0.0401(4) 0.8831(3) 0.0329(12) Uani 1 1 d . . .
H3A H 0.2507 -0.0300 0.9123 0.039 Uiso 1 1 calc R . .
H3B H 0.1332 -0.1131 0.8883 0.039 Uiso 1 1 calc R . .
C4 C 0.0457(6) 0.0327(4) 0.9077(3) 0.0381(13) Uani 1 1 d . . .
H4A H 0.0761 0.1057 0.9011 0.046 Uiso 1 1 calc R . .
H4B H -0.0411 0.0210 0.8796 0.046 Uiso 1 1 calc R . .
C5 C 0.6355(5) 0.1926(4) 0.7454(2) 0.0223(11) Uani 1 1 d . . .
C6 C 0.7802(6) 0.1443(4) 0.7299(3) 0.0325(12) Uani 1 1 d . . .
H6A H 0.7854 0.0754 0.7523 0.039 Uiso 1 1 calc R . .
H6B H 0.8559 0.1885 0.7503 0.039 Uiso 1 1 calc R . .
C7 C 0.8099(5) 0.1314(4) 0.6520(2) 0.0306(12) Uani 1 1 d . . .
H7A H 0.7338 0.0885 0.6308 0.037 Uiso 1 1 calc R . .
H7B H 0.8095 0.2003 0.6293 0.037 Uiso 1 1 calc R . .
C8 C 0.9551(5) 0.0792(4) 0.6414(3) 0.0320(12) Uani 1 1 d . . .
H8A H 1.0311 0.1233 0.6614 0.038 Uiso 1 1 calc R . .
H8B H 0.9563 0.0116 0.6657 0.038 Uiso 1 1 calc R . .
O6 O 0.2975(5) 0.5398(3) 0.5342(2) 0.0519(12) Uani 1 1 d . . .
H3 H 0.3199 0.5182 0.5752 0.078 Uiso 1 1 d . . .
H4 H 0.3157 0.6059 0.5341 0.078 Uiso 1 1 d . . .
O7 O 0.7075(5) 0.5896(4) 0.4560(2) 0.0583(12) Uani 1 1 d . . .
H5 H 0.7246 0.6217 0.4171 0.087 Uiso 1 1 d . . .
H6 H 0.6429 0.6330 0.4820 0.087 Uiso 1 1 d . . .

loop_
_atom_site_aniso_label
_atom_site_aniso_U_11
_atom_site_aniso_U_22
_atom_site_aniso_U_33
_atom_site_aniso_U_23
_atom_site_aniso_U_13
_atom_site_aniso_U_12
Re1 0.02548(10) 0.01866(9) 0.02017(9) -0.00038(9) -0.00011(8) -0.00068(9)
Re2 0.01938(9) 0.02203(9) 0.02038(9) 0.00087(9) -0.00032(8) 0.00142(9)
Cl1 0.0441(8) 0.0371(8) 0.0348(7) -0.0016(6) 0.0112(6) 0.0099(6)
Cl2 0.0499(8) 0.0251(6) 0.0325(7) 0.0004(5) -0.0036(7) -0.0098(6)
Cl3 0.0404(8) 0.0320(7) 0.0374(7) 0.0121(6) -0.0029(7) -0.0054(6)
Cl4 0.0253(7) 0.0364(6) 0.0421(7) 0.0004(6) -0.0018(6) 0.0086(5)
Cl5 0.0524(8) 0.0348(8) 0.0278(6) 0.0014(5) -0.0102(6) -0.0027(6)
Cl6 0.0409(7) 0.0450(7) 0.0373(7) 0.0029(7) -0.0092(6) -0.0006(8)
O1 0.0244(19) 0.0218(17) 0.0231(19) -0.0048(14) -0.0022(15) 0.0001(14)
O2 0.0296(18) 0.0183(16) 0.0232(17) 0.0009(13) 0.0002(16) -0.0017(15)
O3 0.0193(16) 0.0336(19) 0.0231(15) 0.0001(15) -0.0011(13) 0.0042(15)
O4 0.0204(16) 0.0289(17) 0.0292(17) 0.0001(16) -0.0011(13) 0.0003(16)
O5 0.0256(18) 0.057(2) 0.0277(17) 0.0013(18) -0.0016(15) 0.0034(19)
N1 0.047(3) 0.043(3) 0.036(3) -0.002(2) 0.007(3) -0.003(2)
N2 0.038(3) 0.037(3) 0.049(3) -0.006(2) 0.008(2) 0.000(2)
C1 0.020(2) 0.019(2) 0.021(3) -0.0021(19) 0.000(2) 0.0037(19)
C2 0.031(3) 0.025(3) 0.034(3) -0.005(2) -0.001(2) -0.004(2)
C3 0.035(3) 0.024(3) 0.039(3) 0.004(2) 0.002(3) -0.004(2)
C4 0.038(3) 0.036(3) 0.041(3) 0.003(3) 0.004(3) -0.002(3)
C5 0.020(2) 0.023(3) 0.024(2) 0.0012(18) 0.005(2) -0.0005(19)
C6 0.023(3) 0.041(3) 0.034(3) 0.005(3) 0.003(2) 0.004(2)
C7 0.022(3) 0.038(3) 0.032(3) 0.000(2) 0.002(2) 0.004(2)
C8 0.025(3) 0.033(3) 0.038(3) -0.009(2) 0.000(2) 0.000(2)
O6 0.055(3) 0.056(3) 0.044(2) 0.012(2) -0.002(2) -0.010(2)
O7 0.040(3) 0.069(3) 0.066(3) -0.003(2) 0.004(2) -0.004(2)

loop_
_atom_type_symbol
_atom_type_description
_atom_type_scat_dispersion_real
_atom_type_scat_dispersion_imag
_atom_type_scat_source
C C 0.0033 0.0016 'International Tables Vol C Tables 4.2.6.8 and 6.1.1.4'
H H 0.0000 0.0000 'International Tables Vol C Tables 4.2.6.8 and 6.1.1.4'
N N 0.0061 0.0033 'International Tables Vol C Tables 4.2.6.8 and 6.1.1.4'
O O 0.0106 0.0060 'International Tables Vol C Tables 4.2.6.8 and 6.1.1.4'
Cl Cl 0.1484 0.1585 'International Tables Vol C Tables 4.2.6.8 and 6.1.1.4'
Re Re -1.0185 7.2310 'International Tables Vol C Tables 4.2.6.8 and 6.1.1.4'

loop_
_geom_angle_atom_site_label_1
_geom_angle_atom_site_label_2
_geom_angle_atom_site_label_3
_geom_angle
_geom_angle_site_symmetry_1
_geom_angle_site_symmetry_3
_geom_angle_publ_flag
O2 Re1 O4 88.83(13) . . ?
O2 Re1 Re2 89.17(8) . . ?
O4 Re1 Re2 89.52(8) . . ?
O2 Re1 Cl1 87.00(10) . . ?
O4 Re1 Cl1 167.52(9) . . ?
Re2 Re1 Cl1 102.16(4) . . ?
O2 Re1 Cl2 167.99(9) . . ?
O4 Re1 Cl2 89.20(10) . . ?
Re2 Re1 Cl2 102.66(3) . . ?
Cl1 Re1 Cl2 92.44(5) . . ?
O2 Re1 Cl5 80.34(9) . . ?
O4 Re1 Cl5 80.72(9) . . ?
Re2 Re1 Cl5 165.75(3) . . ?
Cl1 Re1 Cl5 86.99(5) . . ?
Cl2 Re1 Cl5 87.65(4) . . ?
O3 Re2 O1 89.84(13) . . ?
O3 Re2 Re1 89.62(8) . . ?
O1 Re2 Re1 89.79(8) . . ?
O3 Re2 Cl4 165.71(9) . . ?
O1 Re2 Cl4 87.63(10) . . ?
Re1 Re2 Cl4 104.43(3) . . ?
O3 Re2 Cl3 89.15(10) . . ?
O1 Re2 Cl3 166.68(9) . . ?
Re1 Re2 Cl3 103.48(3) . . ?
Cl4 Re2 Cl3 90.08(5) . . ?
O3 Re2 O5 76.83(11) . . ?
O1 Re2 O5 78.46(13) . . ?
Re1 Re2 O5 161.96(9) . . ?
Cl4 Re2 O5 88.88(9) . . ?
Cl3 Re2 O5 88.38(10) . . ?
C1 O1 Re2 120.0(3) . . ?
C1 O2 Re1 120.1(3) . . ?
C5 O3 Re2 120.2(3) . . ?
C5 O4 Re1 119.0(3) . . ?
Re2 O5 H1 111.7 . . ?
Re2 O5 H2 122.1 . . ?
H1 O5 H2 106.9 . . ?
C4 N1 H1N 111.1 . . ?
C4 N1 H2N 110.5 . . ?
H1N N1 H2N 106.7 . . ?
C4 N1 H3N 110.8 . . ?
H1N N1 H3N 109.3 . . ?
H2N N1 H3N 108.3 . . ?
C8 N2 H4N 111.1 . . ?
C8 N2 H5N 112.2 . . ?
H4N N2 H5N 108.1 . . ?
C8 N2 H6N 110.8 . . ?
H4N N2 H6N 106.2 . . ?
H5N N2 H6N 108.2 . . ?
O1 C1 O2 120.8(4) . . ?
O1 C1 C2 119.7(4) . . ?
O2 C1 C2 119.5(4) . . ?
C1 C2 C3 113.9(4) . . ?
C1 C2 H2A 108.8 . . ?
C3 C2 H2A 108.8 . . ?
C1 C2 H2B 108.8 . . ?
C3 C2 H2B 108.8 . . ?
H2A C2 H2B 107.7 . . ?
C2 C3 C4 111.4(4) . . ?
C2 C3 H3A 109.4 . . ?
C4 C3 H3A 109.4 . . ?
C2 C3 H3B 109.4 . . ?
C4 C3 H3B 109.4 . . ?
H3A C3 H3B 108.0 . . ?
N1 C4 C3 111.2(4) . . ?
N1 C4 H4A 109.4 . . ?
C3 C4 H4A 109.4 . . ?
N1 C4 H4B 109.4 . . ?
C3 C4 H4B 109.4 . . ?
H4A C4 H4B 108.0 . . ?
O3 C5 O4 121.6(4) . . ?
O3 C5 C6 120.7(4) . . ?
O4 C5 C6 117.7(4) . . ?
C5 C6 C7 113.4(4) . . ?
C5 C6 H6A 108.9 . . ?
C7 C6 H6A 108.9 . . ?
C5 C6 H6B 108.9 . . ?
C7 C6 H6B 108.9 . . ?
H6A C6 H6B 107.7 . . ?
C8 C7 C6 109.8(4) . . ?
C8 C7 H7A 109.7 . . ?
C6 C7 H7A 109.7 . . ?
C8 C7 H7B 109.7 . . ?
C6 C7 H7B 109.7 . . ?
H7A C7 H7B 108.2 . . ?
N2 C8 C7 111.1(4) . . ?
N2 C8 H8A 109.4 . . ?
C7 C8 H8A 109.4 . . ?
N2 C8 H8B 109.4 . . ?
C7 C8 H8B 109.4 . . ?
H8A C8 H8B 108.0 . . ?
H3 O6 H4 105.7 . . ?
H5 O7 H6 107.0 . . ?

loop_
_geom_bond_atom_site_label_1
_geom_bond_atom_site_label_2
_geom_bond_distance
_geom_bond_site_symmetry_2
_geom_bond_publ_flag
Re1 O2 2.042(3) . ?
Re1 O4 2.049(3) . ?
Re1 Re2 2.2437(3) . ?
Re1 Cl1 2.3048(13) . ?
Re1 Cl2 2.3207(12) . ?
Re1 Cl5 2.6735(12) . ?
Re2 O3 2.035(3) . ?
Re2 O1 2.039(3) . ?
Re2 Cl4 2.3142(12) . ?
Re2 Cl3 2.3233(12) . ?
Re2 O5 2.363(3) . ?
O1 C1 1.263(5) . ?
O2 C1 1.275(5) . ?
O3 C5 1.256(5) . ?
O4 C5 1.280(5) . ?
O5 H1 0.8553 . ?
O5 H2 0.8594 . ?
N1 C4 1.481(6) . ?
N1 H1N 0.9037 . ?
N1 H2N 0.9148 . ?
N1 H3N 0.9018 . ?
N2 C8 1.486(6) . ?
N2 H4N 0.9114 . ?
N2 H5N 0.9053 . ?
N2 H6N 0.9106 . ?
C1 C2 1.493(6) . ?
C2 C3 1.522(7) . ?
C2 H2A 0.9800 . ?
C2 H2B 0.9800 . ?
C3 C4 1.517(7) . ?
C3 H3A 0.9800 . ?
C3 H3B 0.9800 . ?
C4 H4A 0.9800 . ?
C4 H4B 0.9800 . ?
C5 C6 1.504(7) . ?
C6 C7 1.528(6) . ?
C6 H6A 0.9800 . ?
C6 H6B 0.9800 . ?
C7 C8 1.514(7) . ?
C7 H7A 0.9800 . ?
C7 H7B 0.9800 . ?
C8 H8A 0.9800 . ?
C8 H8B 0.9800 . ?
O6 H3 0.8579 . ?
O6 H4 0.8594 . ?
O7 H5 0.8655 . ?
O7 H6 0.9547 . ?

loop_
_geom_torsion_atom_site_label_1
_geom_torsion_atom_site_label_2
_geom_torsion_atom_site_label_3
_geom_torsion_atom_site_label_4
_geom_torsion
_geom_torsion_site_symmetry_1
_geom_torsion_site_symmetry_2
_geom_torsion_site_symmetry_3
_geom_torsion_site_symmetry_4
_geom_torsion_publ_flag
O2 Re1 Re2 O3 -89.00(14) . . . . ?
O4 Re1 Re2 O3 -0.16(13) . . . . ?
Cl1 Re1 Re2 O3 -175.74(10) . . . . ?
Cl2 Re1 Re2 O3 88.92(10) . . . . ?
Cl5 Re1 Re2 O3 -46.64(17) . . . . ?
O2 Re1 Re2 O1 0.85(13) . . . . ?
O4 Re1 Re2 O1 89.68(13) . . . . ?
Cl1 Re1 Re2 O1 -85.90(10) . . . . ?
Cl2 Re1 Re2 O1 178.76(10) . . . . ?
Cl5 Re1 Re2 O1 43.20(16) . . . . ?
O2 Re1 Re2 Cl4 88.34(10) . . . . ?
O4 Re1 Re2 Cl4 177.18(10) . . . . ?
Cl1 Re1 Re2 Cl4 1.60(5) . . . . ?
Cl2 Re1 Re2 Cl4 -93.74(5) . . . . ?
Cl5 Re1 Re2 Cl4 130.70(13) . . . . ?
O2 Re1 Re2 Cl3 -178.03(10) . . . . ?
O4 Re1 Re2 Cl3 -89.19(10) . . . . ?
Cl1 Re1 Re2 Cl3 95.22(5) . . . . ?
Cl2 Re1 Re2 Cl3 -0.12(5) . . . . ?
Cl5 Re1 Re2 Cl3 -135.67(13) . . . . ?
O2 Re1 Re2 O5 -48.1(3) . . . . ?
O4 Re1 Re2 O5 40.7(3) . . . . ?
Cl1 Re1 Re2 O5 -134.8(3) . . . . ?
Cl2 Re1 Re2 O5 129.8(3) . . . . ?
Cl5 Re1 Re2 O5 -5.7(3) . . . . ?
O3 Re2 O1 C1 90.6(3) . . . . ?
Re1 Re2 O1 C1 1.0(3) . . . . ?
Cl4 Re2 O1 C1 -103.4(3) . . . . ?
Cl3 Re2 O1 C1 176.3(3) . . . . ?
O5 Re2 O1 C1 167.2(4) . . . . ?
O4 Re1 O2 C1 -92.6(3) . . . . ?
Re2 Re1 O2 C1 -3.0(3) . . . . ?
Cl1 Re1 O2 C1 99.2(3) . . . . ?
Cl2 Re1 O2 C1 -173.2(4) . . . . ?
Cl5 Re1 O2 C1 -173.4(3) . . . . ?
O1 Re2 O3 C5 -88.0(4) . . . . ?
Re1 Re2 O3 C5 1.7(3) . . . . ?
Cl4 Re2 O3 C5 -167.8(3) . . . . ?
Cl3 Re2 O3 C5 105.2(3) . . . . ?
O5 Re2 O3 C5 -166.2(4) . . . . ?
O2 Re1 O4 C5 87.9(3) . . . . ?
Re2 Re1 O4 C5 -1.3(3) . . . . ?
Cl1 Re1 O4 C5 158.3(4) . . . . ?
Cl2 Re1 O4 C5 -104.0(3) . . . . ?
Cl5 Re1 O4 C5 168.3(3) . . . . ?
Re2 O1 C1 O2 -3.6(6) . . . . ?
Re2 O1 C1 C2 175.1(3) . . . . ?
Re1 O2 C1 O1 4.6(6) . . . . ?
Re1 O2 C1 C2 -174.1(3) . . . . ?
O1 C1 C2 C3 -158.0(4) . . . . ?
O2 C1 C2 C3 20.8(6) . . . . ?
C1 C2 C3 C4 67.1(6) . . . . ?
C2 C3 C4 N1 -178.1(4) . . . . ?
Re2 O3 C5 O4 -3.2(6) . . . . ?
Re2 O3 C5 C6 178.6(3) . . . . ?
Re1 O4 C5 O3 3.0(6) . . . . ?
Re1 O4 C5 C6 -178.8(3) . . . . ?
O3 C5 C6 C7 6.2(7) . . . . ?
O4 C5 C6 C7 -172.0(4) . . . . ?
C5 C6 C7 C8 -178.1(4) . . . . ?
C6 C7 C8 N2 178.0(4) . . . . ?
